data_2018641
loop_
_publ_author_name
'Ohba, Shigeru'
'Gomi, Noriaki'
'Ohgiya, Tadaaki'
'Shibuya, Kimiyuki'

_publ_section_title
;
 Three derivatives of 4-fluoro-5-sulfonylisoquinoline
;
_journal_coeditor_code KY3019
_journal_issue 10
_journal_name_full 'Acta Crystallographica Section C'
_journal_page_first o427
_journal_page_last o430
_journal_paper_doi 10.1107/S0108270112039388
_journal_volume 68
_journal_year 2012
_chemical_formula_iupac 'C12 H13 F N2 O3 S'
_chemical_formula_moiety 'C12 H13 F N2 O3 S'
_chemical_formula_sum 'C12 H13 F N2 O3 S'
_chemical_formula_weight 284.31
_chemical_melting_point_gt 422
_chemical_melting_point_lt 424
_chemical_name_systematic
;
(<i>S</i>)-(-)-4-Fluoro-<i>N</i>-(1-hydroxypropan-2-yl)isoquinoline-5-
sulfonamide
;
_space_group_IT_number 4
_symmetry_cell_setting monoclinic
_symmetry_space_group_name_Hall 'P 2yb'
_symmetry_space_group_name_H-M 'P 1 21 1'
_atom_sites_solution_hydrogens geom
_atom_sites_solution_primary direct
_atom_sites_solution_secondary difmap
_cell_angle_alpha 90.0000
_cell_angle_beta 101.88(3)
_cell_angle_gamma 90.0000
_cell_formula_units_Z 4
_cell_length_a 18.907(8)
_cell_length_b 7.543(3)
_cell_length_c 9.173(4)
_cell_measurement_reflns_used 25
_cell_measurement_temperature 292
_cell_measurement_theta_max 12.37
_cell_measurement_theta_min 10.36
_cell_volume 1280.2(9)
_computing_cell_refinement 'WinAFC Diffractometer Control Software (Rigaku, 1999)'
_computing_data_collection 'WinAFC Diffractometer Control Software (Rigaku, 1999)'
_computing_data_reduction 'CrystalStructure (Rigaku, 2010)'
_computing_molecular_graphics 'ORTEPII (Johnson, 1976)'
_computing_publication_material 'CrystalStructure (Rigaku, 2010)'
_computing_structure_refinement 'SHELXL97 (Sheldrick, 2008)'
_computing_structure_solution 'SIR92 (Altomare <i>et al.</i>, 1994)'
_diffrn_ambient_temperature 292
_diffrn_measured_fraction_theta_full 0.998
_diffrn_measured_fraction_theta_max 0.998
_diffrn_measurement_device_type 'Rigaku AFC-7R'
_diffrn_measurement_method \w
_diffrn_radiation_monochromator 'graphite plate'
_diffrn_radiation_source 'Rigaku rotating Mo anode'
_diffrn_radiation_type 'Mo K\a'
_diffrn_radiation_wavelength 0.71069
_diffrn_reflns_av_R_equivalents 0.0380
_diffrn_reflns_limit_h_max 24
_diffrn_reflns_limit_h_min -9
_diffrn_reflns_limit_k_max 3
_diffrn_reflns_limit_k_min -9
_diffrn_reflns_limit_l_max 11
_diffrn_reflns_limit_l_min -11
_diffrn_reflns_number 3554
_diffrn_reflns_theta_full 27.5
_diffrn_reflns_theta_max 27.5
_diffrn_reflns_theta_min 3
_diffrn_standards_decay_% 12
_diffrn_standards_interval_count 150
_diffrn_standards_number 3
_exptl_absorpt_coefficient_mu 0.271
_exptl_absorpt_correction_T_max 0.922
_exptl_absorpt_correction_T_min 0.887
_exptl_absorpt_correction_type numerical
_exptl_absorpt_process_details '(NUMABS; Rigaku, 1999b)'
_exptl_crystal_colour colourless
_exptl_crystal_density_diffrn 1.475
_exptl_crystal_density_method 'not measured'
_exptl_crystal_description plate
_exptl_crystal_F_000 592.00
_exptl_crystal_size_max 0.50
_exptl_crystal_size_mid 0.50
_exptl_crystal_size_min 0.30
_refine_diff_density_max 0.39
_refine_diff_density_min -0.32
_refine_ls_abs_structure_details 'see text'
_refine_ls_extinction_method none
_refine_ls_goodness_of_fit_ref 1.078
_refine_ls_hydrogen_treatment mixed
_refine_ls_matrix_type full
_refine_ls_number_parameters 351
_refine_ls_number_reflns 3163
_refine_ls_number_restraints 3
_refine_ls_R_factor_gt 0.0540
_refine_ls_shift/su_max 0.000
_refine_ls_structure_factor_coef Fsqd
_refine_ls_weighting_details 'w = 1/[\s^2^(Fo^2^)+(0.0972P)^2^+0.2545P] where P=(Fo^2^+2Fc^2^)/3'
_refine_ls_weighting_scheme calc
_refine_ls_wR_factor_ref 0.1587
_reflns_number_gt 2458
_reflns_number_total 3163
_reflns_threshold_expression F^2^>2\s(F^2^)
_cod_data_source_file ky3019.cif
_cod_data_source_block II
_cod_original_sg_symbol_H-M 'P 21'
_cod_database_code 2018641
_cod_database_fobs_code 2018641

loop_
_symmetry_equiv_pos_site_id
_symmetry_equiv_pos_as_xyz
1 +x,+y,+z
2 -x,1/2+y,-z

loop_
_atom_site_type_symbol
_atom_site_label
_atom_site_fract_x
_atom_site_fract_y
_atom_site_fract_z
_atom_site_U_iso_or_equiv
_atom_site_adp_type
_atom_site_calc_flag
_atom_site_refinement_flags
_atom_site_occupancy
_atom_site_symmetry_multiplicity
C C1 0.7840(3) 0.7844(9) 0.3945(7) 0.0591(14) Uani d . 1.0 2
N N2 0.7384(3) 0.8562(8) 0.4656(5) 0.0622(12) Uani d . 1.0 2
C C3 0.6692(4) 0.8725(8) 0.3907(6) 0.0578(14) Uani d . 1.0 2
C C4 0.6459(3) 0.8168(8) 0.2484(6) 0.0476(11) Uani d . 1.0 2
C C5 0.6762(3) 0.6646(7) 0.0179(5) 0.0437(10) Uani d . 1.0 2
C C6 0.7299(3) 0.5931(8) -0.0423(6) 0.0527(12) Uani d . 1.0 2
C C7 0.8026(4) 0.5858(9) 0.0369(7) 0.0627(15) Uani d . 1.0 2
C C8 0.8199(3) 0.6481(9) 0.1773(7) 0.0594(13) Uani d . 1.0 2
C C9 0.7670(3) 0.7223(7) 0.2465(6) 0.0481(11) Uani d . 1.0 2
C C10 0.6928(3) 0.7348(7) 0.1668(6) 0.0425(10) Uani d . 1.0 2
F F11 0.57628(15) 0.8427(6) 0.1855(4) 0.0638(9) Uani d . 1.0 2
S S12 0.58687(6) 0.65236(16) -0.09721(13) 0.0455(3) Uani d . 1.0 2
O O13 0.5968(3) 0.5723(6) -0.2328(5) 0.0623(11) Uani d . 1.0 2
O O14 0.5419(3) 0.5691(7) -0.0106(5) 0.0663(11) Uani d . 1.0 2
N N15 0.5572(2) 0.8509(7) -0.1345(5) 0.0484(10) Uani d . 1.0 2
C C16 0.5773(3) 0.9590(7) -0.2524(5) 0.0439 Uani d . 1.0 2
C C17 0.5111(4) 0.9955(12) -0.3764(7) 0.0691(17) Uani d . 1.0 2
C C18 0.6133(3) 1.1316(9) -0.1867(7) 0.0599(14) Uani d . 1.0 2
O O19 0.6795(3) 1.1016(9) -0.0888(5) 0.0836(16) Uani d . 1.0 2
H H1 0.8317 0.7730 0.4455 0.0709 Uiso calc R 1.0 2
H H3 0.6359 0.9246 0.4393 0.0693 Uiso calc R 1.0 2
H H6 0.7185 0.5475 -0.1386 0.0633 Uiso calc R 1.0 2
H H7 0.8382 0.5381 -0.0079 0.0752 Uiso calc R 1.0 2
H H8 0.8676 0.6419 0.2293 0.0713 Uiso calc R 1.0 2
H H15 0.531(3) 0.893(8) -0.077(5) 0.0581 Uiso d D 1.0 2
H H16 0.6125 0.8922 -0.2954 0.0526 Uiso calc R 1.0 2
H H17A 0.4902 0.8850 -0.4156 0.0829 Uiso calc R 1.0 2
H H17B 0.5256 1.0621 -0.4545 0.0829 Uiso calc R 1.0 2
H H17C 0.4761 1.0621 -0.3367 0.0829 Uiso calc R 1.0 2
H H18A 0.6211 1.2076 -0.2672 0.0719 Uiso calc R 1.0 2
H H18B 0.5810 1.1930 -0.1340 0.0719 Uiso calc R 1.0 2
H H19 0.7058 1.0429 -0.1310 0.1003 Uiso calc R 1.0 2
C C20 0.6944(3) 0.2775(9) 0.2561(6) 0.0574(13) Uani d . 1.0 2
N N21 0.6526(3) 0.3453(9) 0.3387(6) 0.0647(13) Uani d . 1.0 2
C C22 0.6850(3) 0.3957(9) 0.4770(7) 0.0592(14) Uani d . 1.0 2
C C23 0.7575(3) 0.3761(8) 0.5328(6) 0.0505(12) Uani d . 1.0 2
C C24 0.8813(3) 0.2777(8) 0.4884(6) 0.0465(11) Uani d . 1.0 2
C C25 0.9183(3) 0.2007(8) 0.3908(6) 0.0547(13) Uani d . 1.0 2
C C26 0.8813(3) 0.1472(10) 0.2472(6) 0.0588(13) Uani d . 1.0 2
C C27 0.8089(3) 0.1738(8) 0.2034(6) 0.0538(12) Uani d . 1.0 2
C C28 0.7699(3) 0.2505(7) 0.3022(6) 0.0467(11) Uani d . 1.0 2
C C29 0.8044(3) 0.3054(7) 0.4472(5) 0.0429(10) Uani d . 1.0 2
F F30 0.78313(18) 0.4294(6) 0.6742(4) 0.0684(10) Uani d . 1.0 2
S S31 0.93581(7) 0.33073(19) 0.66727(14) 0.0528(4) Uani d . 1.0 2
O O32 1.0075(2) 0.2767(7) 0.6646(5) 0.0695(12) Uani d . 1.0 2
O O33 0.9239(3) 0.5136(7) 0.7014(6) 0.0720(12) Uani d . 1.0 2
N N34 0.9070(3) 0.2080(7) 0.7889(5) 0.0515(10) Uani d . 1.0 2
C C35 0.9142(3) 0.0149(8) 0.7768(6) 0.0499 Uani d . 1.0 2
C C36 0.9832(4) -0.0566(11) 0.8768(8) 0.0726(17) Uani d . 1.0 2
C C37 0.8483(3) -0.0711(9) 0.8195(6) 0.0570(13) Uani d . 1.0 2
O O38 0.78193(19) 0.0050(7) 0.7446(5) 0.0641(11) Uani d . 1.0 2
H H20 0.6729 0.2444 0.1595 0.0689 Uiso calc R 1.0 2
H H22 0.6567 0.4463 0.5378 0.0710 Uiso calc R 1.0 2
H H25 0.9679 0.1834 0.4192 0.0656 Uiso calc R 1.0 2
H H26 0.9067 0.0936 0.1824 0.0705 Uiso calc R 1.0 2
H H27 0.7852 0.1413 0.1080 0.0645 Uiso calc R 1.0 2
H H34 0.8650(16) 0.245(9) 0.796(7) 0.0618 Uiso d D 1.0 2
H H35 0.9147 -0.0152 0.6731 0.0599 Uiso calc R 1.0 2
H H36A 1.0246 -0.0075 0.8459 0.0871 Uiso calc R 1.0 2
H H36B 0.9842 -0.1835 0.8690 0.0871 Uiso calc R 1.0 2
H H36C 0.9841 -0.0237 0.9783 0.0871 Uiso calc R 1.0 2
H H37A 0.8481 -0.1966 0.7964 0.0683 Uiso calc R 1.0 2
H H37B 0.8521 -0.0594 0.9261 0.0683 Uiso calc R 1.0 2
H H38 0.7781 -0.0057 0.6544 0.0769 Uiso calc R 1.0 2

loop_
_atom_site_aniso_label
_atom_site_aniso_U_11
_atom_site_aniso_U_22
_atom_site_aniso_U_33
_atom_site_aniso_U_12
_atom_site_aniso_U_13
_atom_site_aniso_U_23
C1 0.053(3) 0.058(4) 0.060(3) -0.005(3) -0.003(3) 0.006(3)
N2 0.076(3) 0.055(3) 0.049(3) -0.002(3) -0.003(2) -0.003(3)
C3 0.073(4) 0.053(4) 0.048(3) 0.005(3) 0.014(3) -0.004(3)
C4 0.052(3) 0.043(3) 0.047(3) -0.001(3) 0.0083(19) 0.003(3)
C5 0.043(3) 0.042(3) 0.047(3) -0.001(2) 0.0111(18) 0.007(3)
C6 0.062(3) 0.049(3) 0.050(3) 0.006(3) 0.018(3) 0.005(3)
C7 0.058(3) 0.062(4) 0.075(4) 0.014(3) 0.030(3) 0.014(4)
C8 0.046(3) 0.056(3) 0.077(4) 0.005(3) 0.013(3) 0.011(4)
C9 0.050(3) 0.038(3) 0.054(3) -0.003(2) 0.005(2) 0.006(3)
C10 0.049(3) 0.034(3) 0.046(3) -0.0001(19) 0.0112(19) 0.0052(19)
F11 0.0520(16) 0.089(3) 0.0505(15) 0.0160(19) 0.0116(12) -0.0043(19)
S12 0.0494(6) 0.0416(6) 0.0451(6) -0.0060(6) 0.0090(5) -0.0007(6)
O13 0.076(3) 0.055(3) 0.053(2) 0.003(2) 0.0046(19) -0.0087(18)
O14 0.062(3) 0.065(3) 0.071(3) -0.021(2) 0.0117(19) 0.007(3)
N15 0.048(2) 0.052(3) 0.050(2) 0.006(2) 0.0181(16) 0.002(2)
C16 0.0428 0.0467 0.0425 0.0028 0.0098 0.0026
C17 0.057(4) 0.086(5) 0.059(4) 0.006(4) 0.001(3) 0.006(4)
C18 0.058(3) 0.056(4) 0.068(4) -0.007(3) 0.018(3) -0.004(3)
O19 0.058(3) 0.123(5) 0.068(3) -0.018(3) 0.010(2) -0.036(3)
C20 0.052(3) 0.062(4) 0.054(3) -0.002(3) 0.002(3) 0.004(3)
N21 0.054(3) 0.074(4) 0.066(3) 0.010(3) 0.011(2) 0.010(3)
C22 0.047(3) 0.060(4) 0.074(4) 0.014(3) 0.020(3) 0.011(3)
C23 0.056(3) 0.048(3) 0.048(3) 0.006(3) 0.012(2) 0.001(3)
C24 0.048(3) 0.047(3) 0.045(3) 0.000(2) 0.0111(19) 0.002(2)
C25 0.053(3) 0.055(4) 0.058(3) 0.005(3) 0.019(3) 0.001(3)
C26 0.063(3) 0.063(4) 0.055(3) 0.006(3) 0.022(3) -0.007(3)
C27 0.060(3) 0.055(4) 0.046(3) -0.001(3) 0.011(2) -0.003(3)
C28 0.053(3) 0.040(3) 0.047(3) -0.002(2) 0.012(2) 0.004(2)
C29 0.047(3) 0.037(3) 0.046(3) 0.004(2) 0.0111(18) 0.002(2)
F30 0.073(2) 0.082(3) 0.0513(17) 0.0201(19) 0.0154(15) -0.0150(17)
S31 0.0486(7) 0.0520(8) 0.0557(7) -0.0092(6) 0.0057(5) -0.0051(7)
O32 0.055(2) 0.078(3) 0.073(3) -0.015(2) 0.0061(18) -0.006(3)
O33 0.082(3) 0.056(3) 0.076(3) -0.013(3) 0.009(3) -0.010(3)
N34 0.052(3) 0.055(3) 0.046(2) 0.000(2) 0.0075(18) -0.006(2)
C35 0.0547 0.0541 0.0418 0.0014 0.0120 -0.0019
C36 0.063(4) 0.076(5) 0.074(4) 0.008(4) 0.004(3) 0.010(4)
C37 0.062(3) 0.063(4) 0.046(3) -0.006(3) 0.011(3) -0.003(3)
O38 0.052(2) 0.084(3) 0.055(2) -0.009(2) 0.0097(16) -0.015(3)

loop_
_atom_type_symbol
_atom_type_description
_atom_type_scat_dispersion_real
_atom_type_scat_dispersion_imag
_atom_type_scat_source
C C 0.0033 0.0016
;
International Tables for Crystallography
(1992, Vol. C, Tables 4.2.6.8 and 6.1.1.4)
;
H H 0.0000 0.0000
;
International Tables for Crystallography
(1992, Vol. C, Table 6.1.1.4)
;
F F 0.0171 0.0103
;
International Tables for Crystallography
(1992, Vol. C, Tables 4.2.6.8 and 6.1.1.4)
;
N N 0.0061 0.0033
;
International Tables for Crystallography
(1992, Vol. C, Tables 4.2.6.8 and 6.1.1.4)
;
O O 0.0106 0.0060
;
International Tables for Crystallography
(1992, Vol. C, Tables 4.2.6.8 and 6.1.1.4)
;
S S 0.1246 0.1234
;
International Tables for Crystallography
(1992, Vol. C, Tables 4.2.6.8 and 6.1.1.4)
;

loop_
_geom_angle_atom_site_label_1
_geom_angle_atom_site_label_2
_geom_angle_atom_site_label_3
_geom_angle
_geom_angle_publ_flag
N2 C1 C9 125.3(5) no
C1 N2 C3 117.1(5) no
N2 C3 C4 123.3(6) no
C3 C4 C10 122.0(5) no
C3 C4 F11 117.7(5) no
C10 C4 F11 120.3(4) no
C6 C5 C10 119.6(4) no
C6 C5 S12 115.4(4) no
C10 C5 S12 124.9(4) no
C5 C6 C7 122.2(5) no
C6 C7 C8 119.7(6) no
C7 C8 C9 121.0(5) no
C1 C9 C8 121.7(5) no
C1 C9 C10 118.1(5) no
C8 C9 C10 120.3(5) no
C4 C10 C5 128.6(5) no
C4 C10 C9 114.2(5) no
C5 C10 C9 117.2(5) no
C5 S12 O13 104.9(3) no
C5 S12 O14 107.0(3) no
C5 S12 N15 108.7(3) no
O13 S12 O14 120.0(3) no
O13 S12 N15 108.1(3) no
O14 S12 N15 107.8(3) no
S12 N15 C16 122.8(4) no
N15 C16 C17 110.6(5) no
N15 C16 C18 110.1(5) no
C17 C16 C18 111.6(5) no
C16 C18 O19 112.4(6) no
N21 C20 C28 125.1(5) no
C20 N21 C22 116.5(5) no
N21 C22 C23 123.3(6) no
C22 C23 C29 122.0(5) no
C22 C23 F30 117.5(6) no
C29 C23 F30 120.5(5) no
C25 C24 C29 120.8(5) no
C25 C24 S31 114.7(4) no
C29 C24 S31 124.5(4) no
C24 C25 C26 120.5(5) no
C25 C26 C27 120.4(6) no
C26 C27 C28 120.0(5) no
C20 C28 C27 119.8(5) no
C20 C28 C29 118.6(5) no
C27 C28 C29 121.6(5) no
C23 C29 C24 128.9(5) no
C23 C29 C28 114.5(5) no
C24 C29 C28 116.7(5) no
C24 S31 O32 106.9(3) no
C24 S31 O33 109.0(3) no
C24 S31 N34 106.9(3) no
O32 S31 O33 118.0(3) no
O32 S31 N34 107.7(3) no
O33 S31 N34 107.9(3) no
S31 N34 C35 117.6(4) no
N34 C35 C36 112.6(5) no
N34 C35 C37 108.0(5) no
C36 C35 C37 109.7(5) no
C35 C37 O38 113.0(5) no
N2 C1 H1 117.343 no
C9 C1 H1 117.335 no
N2 C3 H3 118.344 no
C4 C3 H3 118.341 no
C5 C6 H6 118.928 no
C7 C6 H6 118.914 no
C6 C7 H7 120.136 no
C8 C7 H7 120.134 no
C7 C8 H8 119.495 no
C9 C8 H8 119.500 no
C16 N15 H15 121(4) no
S12 N15 H15 116(4) no
N15 C16 H16 108.150 no
C17 C16 H16 108.149 no
C18 C16 H16 108.141 no
C16 C17 H17A 109.469 no
C16 C17 H17B 109.466 no
C16 C17 H17C 109.470 no
H17A C17 H17B 109.475 no
H17A C17 H17C 109.477 no
H17B C17 H17C 109.470 no
C16 C18 H18A 109.123 no
C16 C18 H18B 109.126 no
O19 C18 H18A 109.124 no
O19 C18 H18B 109.128 no
H18A C18 H18B 107.855 no
C18 O19 H19 109.468 no
N21 C20 H20 117.430 no
C28 C20 H20 117.430 no
N21 C22 H22 118.364 no
C23 C22 H22 118.368 no
C24 C25 H25 119.753 no
C26 C25 H25 119.754 no
C25 C26 H26 119.787 no
C27 C26 H26 119.790 no
C26 C27 H27 119.993 no
C28 C27 H27 120.009 no
C35 N34 H34 116(5) no
S31 N34 H34 108(5) no
N34 C35 H35 108.814 no
C36 C35 H35 108.813 no
C37 C35 H35 108.818 no
C35 C36 H36A 109.478 no
C35 C36 H36B 109.471 no
C35 C36 H36C 109.475 no
H36A C36 H36B 109.473 no
H36A C36 H36C 109.462 no
H36B C36 H36C 109.470 no
C35 C37 H37A 108.988 no
C35 C37 H37B 108.984 no
O38 C37 H37A 108.974 no
O38 C37 H37B 108.976 no
H37A C37 H37B 107.775 no
C37 O38 H38 109.470 no

loop_
_geom_bond_atom_site_label_1
_geom_bond_atom_site_label_2
_geom_bond_distance
_geom_bond_publ_flag
C1 N2 1.301(9) no
C1 C9 1.409(8) no
N2 C3 1.352(8) no
C3 C4 1.356(7) no
C4 C10 1.415(8) no
C4 F11 1.339(6) no
C5 C6 1.364(8) no
C5 C10 1.438(7) no
C5 S12 1.800(5) no
C6 C7 1.418(8) no
C7 C8 1.347(9) no
C8 C9 1.407(9) no
C9 C10 1.445(7) no
S12 O13 1.429(5) no
S12 O14 1.424(5) no
S12 N15 1.611(6) no
N15 C16 1.466(7) no
C16 C17 1.532(7) no
C16 C18 1.533(8) no
C18 O19 1.401(7) no
C20 N21 1.306(9) no
C20 C28 1.418(8) no
N21 C22 1.345(8) no
C22 C23 1.369(8) no
C23 C29 1.405(8) no
C23 F30 1.348(6) no
C24 C25 1.372(9) no
C24 C29 1.441(7) no
C24 S31 1.794(5) no
C25 C26 1.417(8) no
C26 C27 1.360(8) no
C27 C28 1.405(8) no
C28 C29 1.417(7) no
S31 O32 1.421(5) no
S31 O33 1.442(5) no
S31 N34 1.627(5) no
N34 C35 1.469(8) no
C35 C36 1.531(8) no
C35 C37 1.525(9) no
C37 O38 1.422(7) no
C1 H1 0.930 no
C3 H3 0.930 no
C6 H6 0.930 no
C7 H7 0.930 no
C8 H8 0.930 no
N15 H15 0.858(10) no
C16 H16 0.980 no
C17 H17A 0.960 no
C17 H17B 0.960 no
C17 H17C 0.960 no
C18 H18A 0.970 no
C18 H18B 0.970 no
O19 H19 0.820 no
C20 H20 0.930 no
C22 H22 0.930 no
C25 H25 0.930 no
C26 H26 0.930 no
C27 H27 0.930 no
N34 H34 0.858(10) no
C35 H35 0.980 no
C36 H36A 0.960 no
C36 H36B 0.960 no
C36 H36C 0.960 no
C37 H37A 0.970 no
C37 H37B 0.970 no
O38 H38 0.820 no

loop_
_geom_hbond_atom_site_label_D
_geom_hbond_atom_site_label_H
_geom_hbond_atom_site_label_A
_geom_hbond_site_symmetry_A
_geom_hbond_distance_DH
_geom_hbond_distance_HA
_geom_hbond_distance_DA
_geom_hbond_angle_DHA
_geom_hbond_publ_flag
N15 H15 F11 . 0.858(10) 2.42(5) 2.884(5) 115(5) yes
N15 H15 O14 2_655 0.858(10) 2.18(2) 3.003(6) 161(6) yes
O19 H19 O38 1_564 0.820 2.03 2.799(6) 155 yes
N34 H34 F30 . 0.858(10) 2.20(4) 2.893(6) 137(6) yes
N34 H34 O38 . 0.858(10) 2.38(7) 2.777(6) 109(5) yes
O38 H38 N2 1_545 0.820 2.03 2.761(6) 148 yes

loop_
_geom_torsion_atom_site_label_1
_geom_torsion_atom_site_label_2
_geom_torsion_atom_site_label_3
_geom_torsion_atom_site_label_4
_geom_torsion
_geom_torsion_publ_flag
N2 C1 C9 C8 179.2(6) no
N2 C1 C9 C10 -1.5(9) no
C9 C1 N2 C3 -0.1(9) no
C1 N2 C3 C4 0.6(9) no
N2 C3 C4 C10 0.5(9) no
N2 C3 C4 F11 -179.0(5) no
C3 C4 C10 C5 178.1(5) no
C3 C4 C10 C9 -2.0(8) no
F11 C4 C10 C5 -2.3(8) no
F11 C4 C10 C9 177.5(5) no
C6 C5 C10 C4 178.8(5) no
C6 C5 C10 C9 -1.0(7) no
C10 C5 C6 C7 -0.3(8) no
C6 C5 S12 O13 -2.5(5) no
C6 C5 S12 O14 125.9(4) no
C6 C5 S12 N15 -117.9(5) no
S12 C5 C6 C7 -177.3(4) no
C10 C5 S12 O13 -179.3(4) no
C10 C5 S12 O14 -50.9(5) no
C10 C5 S12 N15 65.3(5) no
S12 C5 C10 C4 -4.5(8) no
S12 C5 C10 C9 175.7(3) no
C5 C6 C7 C8 1.2(10) no
C6 C7 C8 C9 -0.7(10) no
C7 C8 C9 C1 178.5(6) no
C7 C8 C9 C10 -0.7(9) no
C1 C9 C10 C4 2.5(7) no
C1 C9 C10 C5 -177.7(5) no
C8 C9 C10 C4 -178.3(5) no
C8 C9 C10 C5 1.5(8) no
C5 S12 N15 C16 81.0(4) no
O13 S12 N15 C16 -32.3(4) no
O14 S12 N15 C16 -163.3(3) no
S12 N15 C16 C17 114.7(4) no
S12 N15 C16 C18 -121.5(4) no
N15 C16 C18 O19 65.4(6) no
C17 C16 C18 O19 -171.4(5) no
N21 C20 C28 C27 179.1(6) no
N21 C20 C28 C29 -2.1(9) no
C28 C20 N21 C22 1.3(10) no
C20 N21 C22 C23 -1.1(10) no
N21 C22 C23 C29 1.8(10) no
N21 C22 C23 F30 -179.0(6) no
C22 C23 C29 C24 179.4(5) no
C22 C23 C29 C28 -2.4(8) no
F30 C23 C29 C24 0.2(9) no
F30 C23 C29 C28 178.4(4) no
C25 C24 C29 C23 177.7(5) no
C25 C24 C29 C28 -0.4(8) no
C29 C24 C25 C26 0.2(9) no
C25 C24 S31 O32 -0.2(5) no
C25 C24 S31 O33 128.4(5) no
C25 C24 S31 N34 -115.3(5) no
S31 C24 C25 C26 178.1(4) no
C29 C24 S31 O32 177.6(5) no
C29 C24 S31 O33 -53.8(5) no
C29 C24 S31 N34 62.5(5) no
S31 C24 C29 C23 0.0(8) no
S31 C24 C29 C28 -178.1(4) no
C24 C25 C26 C27 0.9(10) no
C25 C26 C27 C28 -1.7(10) no
C26 C27 C28 C20 -179.8(6) no
C26 C27 C28 C29 1.4(9) no
C20 C28 C29 C23 2.5(7) no
C20 C28 C29 C24 -179.1(5) no
C27 C28 C29 C23 -178.8(5) no
C27 C28 C29 C24 -0.4(8) no
C24 S31 N34 C35 63.4(4) no
O32 S31 N34 C35 -51.2(4) no
O33 S31 N34 C35 -179.5(3) no
S31 N34 C35 C36 94.8(4) no
S31 N34 C35 C37 -143.9(3) no
N34 C35 C37 O38 49.3(6) no
C36 C35 C37 O38 172.4(5) no

loop_
_cod_related_entry_id
_cod_related_entry_database
_cod_related_entry_code
1 ChemSpider 30654394
